data_8100129
loop_
_publ_author_name
'Amort, Christoph'
'Kopacka, Holger'
'Bildstein, Benno'
'Wurst, Klaus'

_publ_section_title
;
Crystal structure of bis[2-N-(2,5-diphenylpyrrol-1-yl)-amido-4-N-
(2,5-diphenylpyrrol-1-yl)imino-2-pent-3-en]-bis(?-hydroxo)dizinc(II) 
dichloromethane solvate, Zn~2~(OH)~2~(C~37~H~31~N~4~)~2~ &#x00B7; CH~2~Cl~2~
;
_journal_issue 3
_journal_name_full 'Zeitschrift f\"ur Kristallographie - New Crystal Structures'
_journal_page_first 331
_journal_page_last 332
_journal_volume 219
_journal_year 2004
_chemical_formula_sum 'C75 H66 Cl2 N8 O2 Zn2'
_chemical_formula_weight 1313.00
_space_group_IT_number 15
_symmetry_cell_setting monoclinic
_symmetry_space_group_name_Hall '-C 2yc'
_symmetry_space_group_name_H-M 'C 1 2/c 1'
_cell_angle_alpha 90.00
_cell_angle_beta 108.24(2)
_cell_angle_gamma 90.00
_cell_formula_units_Z 4
_cell_length_a 20.144(7)
_cell_length_b 14.524(5)
_cell_length_c 23.523(7)
_cell_measurement_temperature 218(2)
_cell_volume 6536(4)
_diffrn_ambient_temperature 218(2)
_exptl_crystal_density_diffrn 1.334
_cod_original_sg_symbol_H-M 'C 2/c'
_cod_database_code 8100129

loop_
_symmetry_equiv_pos_as_xyz
'x, y, z'
'-x, y, -z+1/2'
'x+1/2, y+1/2, z'
'-x+1/2, y+1/2, -z+1/2'
'-x, -y, -z'
'x, -y, z-1/2'
'-x+1/2, -y+1/2, -z'
'x+1/2, -y+1/2, z-1/2'

loop_
_atom_site_label
_atom_site_type_symbol
_atom_site_fract_x
_atom_site_fract_y
_atom_site_fract_z
_atom_site_U_iso_or_equiv
_atom_site_adp_type
_atom_site_occupancy
_atom_site_symmetry_multiplicity
_atom_site_Wyckoff_symbol
_atom_site_calc_flag
_atom_site_refinement_flags
_atom_site_disorder_assembly
_atom_site_disorder_group
Zn1 Zn 0.70703(3) 0.33331(4) 0.00645(2) 0.0331(2) Uani 1 8 f d D . .
O1 O 0.6960(2) 0.2002(3) -0.00811(17) 0.0543(11) Uani 1 8 f d D . .
H1O H 0.6588(13) 0.1637(17) -0.015(4) 0.13(4) Uiso 1 8 f d D . .
N1 N 0.6527(2) 0.4340(3) -0.04595(16) 0.0342(10) Uani 1 8 f d . . .
N2 N 0.6474(2) 0.4373(3) -0.10815(16) 0.0359(10) Uani 1 8 f d . . .
N3 N 0.6943(2) 0.3876(3) 0.08115(16) 0.0300(10) Uani 1 8 f d . . .
N4 N 0.7254(2) 0.3422(3) 0.13735(15) 0.0342(10) Uani 1 8 f d . . .
C1 C 0.6182(2) 0.5009(3) -0.0284(2) 0.0332(12) Uani 1 8 f d . . .
C2 C 0.6197(2) 0.5105(3) 0.0319(2) 0.0349(12) Uani 1 8 f d . . .
H2 H 0.5917 0.5584 0.0385 0.042 Uiso 1 8 f calc . . .
C3 C 0.6557(2) 0.4608(3) 0.0832(2) 0.0329(12) Uani 1 8 f d . . .
C4 C 0.5744(3) 0.5696(4) -0.0724(2) 0.0486(15) Uani 1 8 f d . . .
H4A H 0.6043 0.6174 -0.0797 0.073 Uiso 1 8 f calc R . .
H4B H 0.5403 0.5969 -0.0560 0.073 Uiso 1 8 f calc R . .
H4C H 0.5503 0.5386 -0.1097 0.073 Uiso 1 8 f calc R . .
C5 C 0.6477(3) 0.4934(4) 0.1421(2) 0.0451(14) Uani 1 8 f d . . .
H5A H 0.6419 0.4407 0.1653 0.068 Uiso 1 8 f calc R . .
H5B H 0.6071 0.5331 0.1341 0.068 Uiso 1 8 f calc R . .
H5C H 0.6892 0.5274 0.1644 0.068 Uiso 1 8 f calc R . .
C6 C 0.6832(3) 0.4979(4) -0.1336(2) 0.0407(13) Uani 1 8 f d . . .
C7 C 0.6651(3) 0.4727(4) -0.1940(2) 0.0543(16) Uani 1 8 f d . . .
H7 H 0.6815 0.5006 -0.2231 0.065 Uiso 1 8 f calc . . .
C8 C 0.6181(3) 0.3985(4) -0.2038(2) 0.0549(16) Uani 1 8 f d . . .
H8 H 0.5977 0.3687 -0.2406 0.066 Uiso 1 8 f calc . . .
C9 C 0.6067(3) 0.3766(4) -0.1507(2) 0.0401(13) Uani 1 8 f d . . .
C10 C 0.5577(3) 0.3084(4) -0.1411(2) 0.0433(14) Uani 1 8 f d . . .
C11 C 0.5138(3) 0.3252(4) -0.1073(3) 0.0640(18) Uani 1 8 f d . . .
H11 H 0.5185 0.3808 -0.0859 0.077 Uiso 1 8 f calc . . .
C12 C 0.4632(4) 0.2629(6) -0.1039(3) 0.079(2) Uani 1 8 f d . . .
H12 H 0.4337 0.2766 -0.0810 0.095 Uiso 1 8 f calc . . .
C13 C 0.4564(4) 0.1799(5) -0.1348(3) 0.077(2) Uani 1 8 f d . . .
H13 H 0.4221 0.1372 -0.1329 0.092 Uiso 1 8 f calc . . .
C14 C 0.4999(4) 0.1606(5) -0.1678(3) 0.082(2) Uani 1 8 f d . . .
H14 H 0.4957 0.1044 -0.1884 0.098 Uiso 1 8 f calc . . .
C15 C 0.5500(3) 0.2241(5) -0.1708(3) 0.0688(19) Uani 1 8 f d . . .
H15 H 0.5796 0.2100 -0.1935 0.083 Uiso 1 8 f calc . . .
C16 C 0.7267(3) 0.5769(4) -0.1040(2) 0.0469(15) Uani 1 8 f d . . .
C17 C 0.7241(3) 0.6577(5) -0.1370(3) 0.0693(19) Uani 1 8 f d . . .
H17 H 0.6961 0.6595 -0.1773 0.083 Uiso 1 8 f calc . . .
C18 C 0.7619(4) 0.7349(5) -0.1114(4) 0.081(2) Uani 1 8 f d . . .
H18 H 0.7594 0.7883 -0.1345 0.097 Uiso 1 8 f calc . . .
C19 C 0.8033(4) 0.7341(5) -0.0520(4) 0.074(2) Uani 1 8 f d . . .
H19 H 0.8286 0.7868 -0.0344 0.088 Uiso 1 8 f calc . . .
C20 C 0.8067(3) 0.6543(5) -0.0191(3) 0.0630(18) Uani 1 8 f d . . .
H20 H 0.8349 0.6527 0.0211 0.076 Uiso 1 8 f calc . . .
C21 C 0.7696(3) 0.5773(4) -0.0444(3) 0.0546(16) Uani 1 8 f d . . .
H21 H 0.7731 0.5237 -0.0212 0.066 Uiso 1 8 f calc . . .
C22 C 0.7818(3) 0.3747(4) 0.1844(2) 0.0393(13) Uani 1 8 f d . . .
C23 C 0.7886(3) 0.3134(4) 0.2307(2) 0.0512(15) Uani 1 8 f d . . .
H23 H 0.8215 0.3179 0.2690 0.061 Uiso 1 8 f calc . . .
C24 C 0.7386(3) 0.2433(4) 0.2116(2) 0.0492(15) Uani 1 8 f d . . .
H24 H 0.7337 0.1919 0.2343 0.059 Uiso 1 8 f calc . . .
C25 C 0.6981(3) 0.2627(3) 0.1537(2) 0.0351(13) Uani 1 8 f d . . .
C26 C 0.8228(3) 0.4562(4) 0.1824(2) 0.0447(14) Uani 1 8 f d . . .
C27 C 0.8477(3) 0.5105(4) 0.2341(3) 0.0637(18) Uani 1 8 f d . . .
H27 H 0.8348 0.4957 0.2681 0.076 Uiso 1 8 f calc . . .
C28 C 0.8902(4) 0.5840(5) 0.2362(4) 0.088(2) Uani 1 8 f d . . .
H28 H 0.9052 0.6197 0.2713 0.106 Uiso 1 8 f calc . . .
C29 C 0.9113(4) 0.6067(5) 0.1879(5) 0.094(3) Uani 1 8 f d . . .
H29 H 0.9408 0.6575 0.1899 0.113 Uiso 1 8 f calc . . .
C30 C 0.8885(4) 0.5534(6) 0.1356(4) 0.099(3) Uani 1 8 f d . . .
H30 H 0.9026 0.5686 0.1022 0.119 Uiso 1 8 f calc . . .
C31 C 0.8449(3) 0.4778(5) 0.1331(3) 0.075(2) Uani 1 8 f d . . .
H31 H 0.8303 0.4414 0.0984 0.090 Uiso 1 8 f calc . . .
C32 C 0.6379(3) 0.2107(4) 0.1148(2) 0.0368(13) Uani 1 8 f d . . .
C33 C 0.5746(3) 0.2518(4) 0.0839(3) 0.0501(15) Uani 1 8 f d . . .
H33 H 0.5702 0.3162 0.0848 0.060 Uiso 1 8 f calc . . .
C34 C 0.5180(3) 0.1990(5) 0.0519(3) 0.0674(19) Uani 1 8 f d . . .
H34 H 0.4749 0.2275 0.0325 0.081 Uiso 1 8 f calc . . .
C35 C 0.5244(4) 0.1058(5) 0.0484(3) 0.077(2) Uani 1 8 f d . . .
H35 H 0.4861 0.0702 0.0261 0.093 Uiso 1 8 f calc . . .
C36 C 0.5876(4) 0.0638(4) 0.0779(3) 0.075(2) Uani 1 8 f d . . .
H36 H 0.5922 -0.0003 0.0751 0.090 Uiso 1 8 f calc . . .
C37 C 0.6434(3) 0.1150(4) 0.1112(3) 0.0558(16) Uani 1 8 f d . . .
H37 H 0.6856 0.0856 0.1317 0.067 Uiso 1 8 f calc . . .
C38 C 0.5000 0.3995(6) 0.2500 0.067(3) Uani 1 4 e d S . .
H38A H 0.5338 0.4391 0.2785 0.080 Uiso 0.50 8 f calc P . .
H38B H 0.4662 0.4391 0.2215 0.080 Uiso 0.50 8 f calc P . .
Cl1 Cl 0.54401(9) 0.33115(12) 0.21123(7) 0.0731(5) Uani 1 8 f d . . .

loop_
_atom_site_aniso_label
_atom_site_aniso_U_11
_atom_site_aniso_U_22
_atom_site_aniso_U_33
_atom_site_aniso_U_23
_atom_site_aniso_U_13
_atom_site_aniso_U_12
Zn1 0.0364(4) 0.0337(3) 0.0280(3) -0.0018(3) 0.0084(2) 0.0006(3)
O1 0.058(3) 0.055(2) 0.051(3) -0.0037(19) 0.020(2) 0.003(2)
N1 0.039(3) 0.037(3) 0.025(2) -0.0004(19) 0.008(2) 0.003(2)
N2 0.037(3) 0.045(3) 0.022(2) 0.002(2) 0.005(2) 0.004(2)
N3 0.033(2) 0.031(2) 0.024(2) -0.0022(19) 0.0069(19) -0.006(2)
N4 0.034(2) 0.041(3) 0.023(2) 0.003(2) 0.0015(19) -0.004(2)
C1 0.028(3) 0.033(3) 0.036(3) 0.002(2) 0.006(2) 0.002(2)
C2 0.034(3) 0.035(3) 0.036(3) -0.003(2) 0.012(2) 0.007(2)
C3 0.031(3) 0.035(3) 0.031(3) -0.006(2) 0.007(2) -0.008(3)
C4 0.052(4) 0.054(4) 0.036(3) 0.003(3) 0.010(3) 0.015(3)
C5 0.049(4) 0.051(4) 0.036(3) -0.009(3) 0.014(3) -0.002(3)
C6 0.039(3) 0.047(3) 0.036(3) 0.012(3) 0.011(3) 0.008(3)
C7 0.057(4) 0.076(5) 0.031(3) 0.010(3) 0.015(3) 0.011(4)
C8 0.063(4) 0.069(4) 0.034(3) -0.004(3) 0.017(3) 0.005(4)
C9 0.040(3) 0.045(3) 0.030(3) -0.007(3) 0.003(3) 0.007(3)
C10 0.031(3) 0.052(4) 0.038(3) 0.001(3) -0.003(3) 0.004(3)
C11 0.050(4) 0.071(4) 0.071(4) -0.025(4) 0.018(3) -0.027(4)
C12 0.072(5) 0.103(6) 0.063(5) -0.014(4) 0.023(4) -0.028(5)
C13 0.062(5) 0.078(5) 0.070(5) 0.011(4) -0.008(4) -0.018(4)
C14 0.076(5) 0.066(5) 0.088(5) -0.015(4) 0.004(4) -0.008(5)
C15 0.063(5) 0.060(4) 0.080(5) -0.022(4) 0.018(4) -0.006(4)
C16 0.044(4) 0.059(4) 0.042(3) 0.003(3) 0.019(3) 0.002(3)
C17 0.072(5) 0.075(5) 0.062(4) 0.022(4) 0.022(4) -0.015(4)
C18 0.088(6) 0.069(5) 0.093(6) 0.024(4) 0.041(5) -0.018(4)
C19 0.066(5) 0.072(5) 0.090(6) -0.012(4) 0.034(4) -0.024(4)
C20 0.052(4) 0.076(5) 0.060(4) -0.003(4) 0.014(3) -0.015(4)
C21 0.052(4) 0.058(4) 0.051(4) 0.006(3) 0.012(3) -0.011(3)
C22 0.037(3) 0.048(3) 0.029(3) -0.005(3) 0.006(3) -0.002(3)
C23 0.047(4) 0.064(4) 0.037(3) 0.006(3) 0.005(3) 0.000(3)
C24 0.051(4) 0.052(4) 0.043(3) 0.009(3) 0.014(3) -0.008(3)
C25 0.037(3) 0.042(3) 0.027(3) 0.008(2) 0.012(2) 0.000(3)
C26 0.033(3) 0.050(4) 0.044(3) 0.003(3) 0.002(3) -0.006(3)
C27 0.046(4) 0.068(4) 0.069(4) -0.023(4) 0.007(3) -0.009(4)
C28 0.061(5) 0.078(6) 0.111(7) -0.023(5) 0.005(5) -0.018(4)
C29 0.051(5) 0.068(5) 0.134(8) 0.007(5) -0.014(5) -0.028(4)
C30 0.067(5) 0.115(7) 0.092(6) 0.040(5) -0.007(4) -0.042(5)
C31 0.059(4) 0.087(5) 0.062(4) 0.009(4) -0.005(4) -0.031(4)
C32 0.037(4) 0.041(3) 0.034(3) 0.003(3) 0.015(3) -0.005(3)
C33 0.040(4) 0.039(3) 0.071(4) -0.010(3) 0.016(3) -0.003(3)
C34 0.044(4) 0.063(4) 0.085(5) -0.021(4) 0.007(4) -0.005(3)
C35 0.054(5) 0.068(5) 0.101(6) -0.020(4) 0.010(4) -0.025(4)
C36 0.089(6) 0.042(4) 0.087(5) -0.004(4) 0.019(5) -0.015(4)
C37 0.052(4) 0.038(4) 0.069(4) 0.002(3) 0.007(3) 0.001(3)
C38 0.064(6) 0.066(6) 0.073(6) 0.000 0.028(5) 0.000
Cl1 0.0817(12) 0.0742(11) 0.0761(11) 0.0104(10) 0.0429(10) 0.0119(10)

loop_
_geom_bond_atom_site_label_1
_geom_bond_atom_site_label_2
_geom_bond_distance
_geom_bond_site_symmetry_2
_geom_bond_publ_flag
Zn1 O1 1.963(4) . ?
Zn1 O1 2.002(4) 7_655 ?
Zn1 N1 2.003(4) . ?
Zn1 N3 2.014(4) . ?
Zn1 Zn1 3.0453(13) 7_655 ?
O1 H1O 0.891(14) . ?
O1 Zn1 2.002(4) 7_655 ?
N1 C1 1.334(6) . ?
N1 N2 1.434(5) . ?
N2 C6 1.387(6) . ?
N2 C9 1.392(6) . ?
N3 C3 1.327(6) . ?
N3 N4 1.435(5) . ?
N4 C25 1.384(6) . ?
N4 C22 1.397(6) . ?
C1 C2 1.416(6) . ?
C1 C4 1.506(6) . ?
C2 C3 1.399(6) . ?
C3 C5 1.519(6) . ?
C6 C7 1.400(7) . ?
C6 C16 1.479(7) . ?
C7 C8 1.405(8) . ?
C8 C9 1.376(7) . ?
C9 C10 1.464(7) . ?
C10 C11 1.384(8) . ?
C10 C15 1.394(8) . ?
C11 C12 1.384(8) . ?
C12 C13 1.392(9) . ?
C13 C14 1.369(10) . ?
C14 C15 1.386(9) . ?
C16 C17 1.397(8) . ?
C16 C21 1.398(7) . ?
C17 C18 1.383(9) . ?
C18 C19 1.384(9) . ?
C19 C20 1.383(9) . ?
C20 C21 1.373(8) . ?
C22 C23 1.379(7) . ?
C22 C26 1.453(7) . ?
C23 C24 1.403(7) . ?
C24 C25 1.380(7) . ?
C25 C32 1.478(7) . ?
C26 C31 1.400(8) . ?
C26 C27 1.405(7) . ?
C27 C28 1.358(9) . ?
C28 C29 1.373(11) . ?
C29 C30 1.404(11) . ?
C30 C31 1.397(9) . ?
C32 C33 1.389(7) . ?
C32 C37 1.398(7) . ?
C33 C34 1.385(7) . ?
C34 C35 1.365(9) . ?
C35 C36 1.386(9) . ?
C36 C37 1.370(8) . ?
C38 Cl1 1.763(5) 2_655 ?
C38 Cl1 1.763(5) . ?
